data_4020520
loop_
_publ_author_name
'Takuya Koizumi'
'Kenji Harada'
'Haruyasu Asahara'
'Eiko Mochizuki'
'Ken Kokubo'
'Takumi Oshima'

_publ_section_title
;
 Acid-Catalyzed Transannular Cyclization of
 3aH-Cyclopentene[8]annulene-1,4-(5H,9aH)-diones
 and Some Proposed Mechanisms
;
_journal_name_full 'Journal of Organic Chemistry'
_journal_page_first 8364
_journal_page_last 8371
_journal_paper_doi 10.1021/jo050992x
_journal_volume 70
_journal_year 2005
_chemical_formula_moiety 'C37 H30 O'
_chemical_formula_sum 'C37 H30 O'
_chemical_formula_weight 490.64
_space_group_IT_number 2
_symmetry_cell_setting triclinic
_symmetry_Int_Tables_number 2
_symmetry_space_group_name_Hall '-P 1'
_symmetry_space_group_name_H-M 'P -1'
_cell_angle_alpha 107.365(2)
_cell_angle_beta 104.062(2)
_cell_angle_gamma 97.428(2)
_cell_formula_units_Z 2
_cell_length_a 9.7136(7)
_cell_length_b 12.0508(2)
_cell_length_c 12.8856(2)
_cell_measurement_temperature 223.2
_cell_volume 1362.9(1)
_exptl_crystal_density_diffrn 1.196
_cod_database_code 4020520

loop_
_symmetry_equiv_pos_as_xyz
x,y,z
-x,-y,-z

loop_
_atom_site_label
_atom_site_type_symbol
_atom_site_fract_x
_atom_site_fract_y
_atom_site_fract_z
_atom_site_U_iso_or_equiv
_atom_site_adp_type
_atom_site_occupancy
_atom_site_calc_flag
_atom_site_refinement_flags
_atom_site_disorder_assembly
_atom_site_disorder_group
O(1) O 0.5341(4) 0.1874(2) -0.4601(2) 0.0589(9) Uani 1.00 d . . .
C(1) C 0.9230(4) 0.1069(4) 0.1833(3) 0.045(1) Uani 1.00 d . . .
C(2) C 0.9232(5) 0.0433(4) 0.2570(3) 0.051(1) Uani 1.00 d . . .
C(3) C 0.8078(5) 0.0272(3) 0.3005(3) 0.043(1) Uani 1.00 d . . .
C(4) C 0.6924(5) 0.0785(4) 0.2689(4) 0.057(1) Uani 1.00 d . . .
C(5) C 0.6923(5) 0.1421(4) 0.1953(4) 0.056(1) Uani 1.00 d . . .
C(6) C 0.8060(4) 0.1570(3) 0.1504(3) 0.0353(9) Uani 1.00 d . . .
C(7) C 0.8031(4) 0.2225(3) 0.0679(3) 0.0325(9) Uani 1.00 d . . .
C(8) C 0.8315(4) 0.3462(3) 0.1039(3) 0.0341(9) Uani 1.00 d . . .
C(9) C 0.8639(5) 0.4192(3) 0.2282(3) 0.046(1) Uani 1.00 d . . .
C(10) C 0.8303(4) 0.4090(3) 0.0255(3) 0.0341(9) Uani 1.00 d . . .
C(11) C 0.8010(4) 0.3455(3) -0.0881(3) 0.0325(9) Uani 1.00 d . . .
C(12) C 0.7697(4) 0.2197(3) -0.1240(3) 0.0312(9) Uani 1.00 d . . .
C(13) C 0.7696(4) 0.1544(3) -0.0506(3) 0.0337(9) Uani 1.00 d . . .
C(14) C 0.7372(4) 0.0288(3) -0.1024(3) 0.038(1) Uani 1.00 d . . .
C(15) C 0.7032(4) -0.0256(3) -0.2194(3) 0.0354(10) Uani 1.00 d . . .
C(16) C 0.6686(4) -0.1604(3) -0.2713(3) 0.043(1) Uani 1.00 d . . .
C(17) C 0.7031(4) 0.0432(3) -0.2911(3) 0.0361(10) Uani 1.00 d . . .
C(18) C 0.7375(4) 0.1657(3) -0.2444(3) 0.0336(9) Uani 1.00 d . . .
C(19) C 0.7505(4) 0.2631(3) -0.2957(3) 0.0340(9) Uani 1.00 d . . .
C(20) C 0.8593(5) 0.2518(3) -0.3656(3) 0.051(1) Uani 1.00 d . . .
C(21) C 0.7888(4) 0.3825(3) -0.1930(3) 0.0335(9) Uani 1.00 d . . .
C(22) C 0.6638(4) 0.4441(3) -0.2183(3) 0.0326(9) Uani 1.00 d . . .
C(23) C 0.5615(4) 0.3805(3) -0.3184(3) 0.0342(9) Uani 1.00 d . . .
C(24) C 0.4332(4) 0.4158(3) -0.3778(3) 0.0341(10) Uani 1.00 d . . .
C(25) C 0.3009(5) 0.3336(3) -0.4367(3) 0.046(1) Uani 1.00 d . . .
C(26) C 0.1830(4) 0.3664(4) -0.4968(3) 0.050(1) Uani 1.00 d . . .
C(27) C 0.1979(5) 0.4821(4) -0.4977(3) 0.048(1) Uani 1.00 d . . .
C(28) C 0.3285(5) 0.5631(3) -0.4406(3) 0.042(1) Uani 1.00 d . . .
C(29) C 0.4453(4) 0.5312(3) -0.3812(3) 0.0378(10) Uani 1.00 d . . .
C(30) C 0.6673(4) 0.5598(3) -0.1338(3) 0.0325(9) Uani 1.00 d . . .
C(31) C 0.7949(4) 0.6480(3) -0.0833(3) 0.041(1) Uani 1.00 d . . .
C(32) C 0.8010(4) 0.7550(3) 0.0000(3) 0.048(1) Uani 1.00 d . . .
C(33) C 0.6797(5) 0.7733(3) 0.0347(3) 0.051(1) Uani 1.00 d . . .
C(34) C 0.5517(4) 0.6857(4) -0.0127(3) 0.049(1) Uani 1.00 d . . .
C(35) C 0.5450(4) 0.5797(3) -0.0968(3) 0.042(1) Uani 1.00 d . . .
C(36) C 0.6027(5) 0.2661(3) -0.3713(3) 0.039(1) Uani 1.00 d . . .
C(37) C 0.7997(6) -0.0494(4) 0.3733(4) 0.067(2) Uani 1.00 d . . .
H(1) H 1.0036 0.1151 0.1526 0.0555 Uiso 1.00 calc . . .
H(2) H 1.0074 0.0114 0.2800 0.0614 Uiso 1.00 calc . . .
H(3) H 0.6123 0.0726 0.2996 0.0687 Uiso 1.00 calc . . .
H(4) H 0.6121 0.1798 0.1761 0.0663 Uiso 1.00 calc . . .
H(5) H 0.8483 0.4952 0.0537 0.0427 Uiso 1.00 calc . . .
H(6) H 0.7388 -0.0201 -0.0544 0.0461 Uiso 1.00 calc . . .
H(7) H 0.6808 0.0046 -0.3721 0.0446 Uiso 1.00 calc . . .
H(8) H 0.2938 0.2543 -0.4357 0.0548 Uiso 1.00 calc . . .
H(9) H 0.0922 0.3085 -0.5376 0.0592 Uiso 1.00 calc . . .
H(10) H 0.1176 0.5063 -0.5382 0.0624 Uiso 1.00 calc . . .
H(11) H 0.3384 0.6425 -0.4426 0.0512 Uiso 1.00 calc . . .
H(12) H 0.5363 0.5888 -0.3409 0.0459 Uiso 1.00 calc . . .
H(13) H 0.8816 0.6328 -0.1063 0.0525 Uiso 1.00 calc . . .
H(14) H 0.8890 0.8172 0.0324 0.0576 Uiso 1.00 calc . . .
H(15) H 0.6839 0.8487 0.0916 0.0626 Uiso 1.00 calc . . .
H(16) H 0.4666 0.7001 0.0113 0.0605 Uiso 1.00 calc . . .
H(17) H 0.4563 0.5197 -0.1305 0.0508 Uiso 1.00 calc . . .
H(18) H 0.8638 0.3701 0.2737 0.0588 Uiso 1.00 calc . . .
H(19) H 0.9578 0.4727 0.2553 0.0588 Uiso 1.00 calc . . .
H(20) H 0.7931 0.4669 0.2386 0.0588 Uiso 1.00 calc . . .
H(21) H 0.5847 -0.1928 -0.2534 0.0545 Uiso 1.00 calc . . .
H(22) H 0.6461 -0.1836 -0.3517 0.0545 Uiso 1.00 calc . . .
H(23) H 0.7477 -0.1912 -0.2418 0.0545 Uiso 1.00 calc . . .
H(24) H 0.8270 0.1810 -0.4301 0.0645 Uiso 1.00 calc . . .
H(25) H 0.8719 0.3187 -0.3907 0.0645 Uiso 1.00 calc . . .
H(26) H 0.9525 0.2505 -0.3191 0.0645 Uiso 1.00 calc . . .
H(27) H 0.7904 -0.0034 0.4456 0.0826 Uiso 1.00 calc . . .
H(28) H 0.7183 -0.1151 0.3374 0.0826 Uiso 1.00 calc . . .
H(29) H 0.8862 -0.0800 0.3887 0.0826 Uiso 1.00 calc . . .
H(30) H 0.8803 0.4308 -0.1867 0.0421 Uiso 1.00 calc . . .

loop_
_atom_site_aniso_label
_atom_site_aniso_U_11
_atom_site_aniso_U_22
_atom_site_aniso_U_33
_atom_site_aniso_U_12
_atom_site_aniso_U_13
_atom_site_aniso_U_23
O(1) 0.079(2) 0.047(2) 0.034(1) 0.024(2) -0.006(1) 0.005(1)
C(1) 0.034(2) 0.061(2) 0.047(2) 0.016(2) 0.011(2) 0.028(2)
C(2) 0.047(3) 0.063(3) 0.049(2) 0.020(2) 0.007(2) 0.031(2)
C(3) 0.059(3) 0.036(2) 0.031(2) 0.008(2) 0.010(2) 0.010(2)
C(4) 0.059(3) 0.070(3) 0.068(3) 0.024(2) 0.036(2) 0.044(3)
C(5) 0.050(3) 0.076(3) 0.066(3) 0.033(2) 0.031(2) 0.041(3)
C(6) 0.036(2) 0.037(2) 0.027(2) 0.003(2) 0.004(2) 0.008(2)
C(7) 0.030(2) 0.037(2) 0.029(2) 0.008(2) 0.006(1) 0.012(2)
C(8) 0.030(2) 0.040(2) 0.029(2) 0.007(2) 0.005(1) 0.010(2)
C(9) 0.057(3) 0.045(2) 0.029(2) 0.003(2) 0.009(2) 0.007(2)
C(10) 0.036(2) 0.031(2) 0.030(2) 0.006(2) 0.004(2) 0.009(1)
C(11) 0.028(2) 0.032(2) 0.035(2) 0.009(1) 0.005(2) 0.011(2)
C(12) 0.030(2) 0.032(2) 0.029(2) 0.008(1) 0.005(1) 0.009(1)
C(13) 0.034(2) 0.036(2) 0.031(2) 0.010(2) 0.006(2) 0.014(2)
C(14) 0.045(2) 0.035(2) 0.038(2) 0.012(2) 0.010(2) 0.020(2)
C(15) 0.038(2) 0.027(2) 0.038(2) 0.008(2) 0.009(2) 0.009(2)
C(16) 0.053(3) 0.033(2) 0.041(2) 0.006(2) 0.006(2) 0.014(2)
C(17) 0.044(2) 0.035(2) 0.027(2) 0.014(2) 0.006(2) 0.008(2)
C(18) 0.039(2) 0.034(2) 0.028(2) 0.013(2) 0.008(2) 0.010(1)
C(19) 0.044(2) 0.031(2) 0.028(2) 0.013(2) 0.011(2) 0.010(1)
C(20) 0.073(3) 0.045(2) 0.043(2) 0.017(2) 0.027(2) 0.016(2)
C(21) 0.036(2) 0.031(2) 0.032(2) 0.005(2) 0.007(2) 0.012(1)
C(22) 0.038(2) 0.030(2) 0.031(2) 0.009(2) 0.009(2) 0.011(1)
C(23) 0.039(2) 0.031(2) 0.029(2) 0.005(2) 0.004(2) 0.012(1)
C(24) 0.046(2) 0.034(2) 0.023(2) 0.007(2) 0.009(2) 0.012(1)
C(25) 0.049(3) 0.040(2) 0.042(2) 0.000(2) 0.002(2) 0.018(2)
C(26) 0.038(2) 0.057(2) 0.041(2) 0.005(2) -0.002(2) 0.010(2)
C(27) 0.044(3) 0.065(3) 0.033(2) 0.023(2) 0.002(2) 0.016(2)
C(28) 0.057(3) 0.043(2) 0.033(2) 0.019(2) 0.014(2) 0.020(2)
C(29) 0.041(2) 0.038(2) 0.033(2) 0.006(2) 0.007(2) 0.015(2)
C(30) 0.032(2) 0.033(2) 0.032(2) 0.012(2) 0.004(1) 0.013(2)
C(31) 0.032(2) 0.034(2) 0.047(2) 0.005(2) 0.007(2) 0.006(2)
C(32) 0.037(2) 0.035(2) 0.054(2) 0.003(2) 0.001(2) 0.005(2)
C(33) 0.057(3) 0.042(2) 0.041(2) 0.011(2) 0.006(2) 0.003(2)
C(34) 0.033(2) 0.054(2) 0.048(2) 0.013(2) 0.010(2) 0.001(2)
C(35) 0.042(2) 0.042(2) 0.034(2) 0.004(2) 0.004(2) 0.009(2)
C(36) 0.058(3) 0.031(2) 0.025(2) 0.008(2) 0.005(2) 0.010(2)
C(37) 0.101(4) 0.056(3) 0.053(3) 0.019(3) 0.020(3) 0.032(2)

loop_
_geom_bond_atom_site_label_1
_geom_bond_atom_site_label_2
_geom_bond_distance
_geom_bond_site_symmetry_1
_geom_bond_site_symmetry_2
_geom_bond_publ_flag
O(1) C(36) 1.214(4) . . yes
C(1) C(2) 1.387(5) . . yes
C(1) C(6) 1.390(5) . . yes
C(2) C(3) 1.385(6) . . yes
C(3) C(4) 1.383(6) . . yes
C(3) C(37) 1.508(5) . . yes
C(4) C(5) 1.386(5) . . yes
C(5) C(6) 1.381(5) . . yes
C(6) C(7) 1.500(4) . . yes
C(7) C(8) 1.389(4) . . yes
C(7) C(13) 1.432(4) . . yes
C(8) C(9) 1.510(5) . . yes
C(8) C(10) 1.431(4) . . yes
C(10) C(11) 1.372(5) . . yes
C(11) C(12) 1.413(4) . . yes
C(11) C(21) 1.529(4) . . yes
C(12) C(13) 1.400(4) . . yes
C(12) C(18) 1.427(4) . . yes
C(13) C(14) 1.417(4) . . yes
C(14) C(15) 1.386(5) . . yes
C(15) C(16) 1.516(5) . . yes
C(15) C(17) 1.414(5) . . yes
C(17) C(18) 1.378(4) . . yes
C(18) C(19) 1.515(4) . . yes
C(19) C(20) 1.540(5) . . yes
C(19) C(21) 1.564(4) . . yes
C(19) C(36) 1.539(5) . . yes
C(21) C(22) 1.521(5) . . yes
C(22) C(23) 1.352(5) . . yes
C(22) C(30) 1.482(4) . . yes
C(23) C(24) 1.480(5) . . yes
C(23) C(36) 1.496(5) . . yes
C(24) C(25) 1.399(5) . . yes
C(24) C(29) 1.396(4) . . yes
C(25) C(26) 1.391(5) . . yes
C(26) C(27) 1.387(6) . . yes
C(27) C(28) 1.379(6) . . yes
C(28) C(29) 1.374(5) . . yes
C(30) C(31) 1.394(5) . . yes
C(30) C(35) 1.406(5) . . yes
C(31) C(32) 1.393(5) . . yes
C(32) C(33) 1.379(6) . . yes
C(33) C(34) 1.393(6) . . yes
C(34) C(35) 1.390(5) . . yes
